data_7212467
loop_
_publ_author_name
'Lemmerer, Andreas'
'Bernstein, Joel'
'Kahlenberg, Volker'

_publ_section_title
;
 One-pot covalent and supramolecular synthesis of pharmaceutical
 co-crystals using the API isoniazid: a potential supramolecular reagent
;
_journal_issue 10
_journal_name_full CrystEngComm
_journal_page_first 2856
_journal_paper_doi 10.1039/c000473a
_journal_volume 12
_journal_year 2010
_chemical_formula_moiety 'C9 H11 N3 O, C7 H6 O3'
_chemical_formula_sum 'C16 H17 N3 O4'
_chemical_formula_weight 315.33
_chemical_name_common
;(3-hydroxybenzoic acid).(N'-(propan-2-
ylidene)isonicotinohydrazide)
;
_chemical_name_systematic
;
(3-hydroxybenzoic acid).(N'-(propan-2-ylidene)isonicotinohydrazide)
;
_space_group_IT_number 14
_symmetry_cell_setting monoclinic
_symmetry_space_group_name_Hall '-P 2ybc'
_symmetry_space_group_name_H-M 'P 1 21/c 1'
_atom_sites_solution_hydrogens geom
_atom_sites_solution_primary direct
_atom_sites_solution_secondary difmap
_audit_conform_dict_location ftp://ftp.iucr.org/pub/cif_core.dic
_audit_conform_dict_name cif_core.dic
_audit_conform_dict_version 2.3
_audit_creation_date 2009-04-06T18:57:05-00:00
_audit_creation_method 'WinGX routine CIF_UPDATE'
_cell_angle_alpha 90
_cell_angle_beta 101.679(4)
_cell_angle_gamma 90
_cell_formula_units_Z 4
_cell_length_a 8.6520(3)
_cell_length_b 20.8180(8)
_cell_length_c 8.7850(4)
_cell_measurement_reflns_used 3304
_cell_measurement_temperature 173(2)
_cell_measurement_theta_max 28.3889
_cell_measurement_theta_min 3.0629
_cell_volume 1549.57(11)
_computing_cell_refinement
;
CrysAlisPro, Oxford Diffraction Ltd.,
Version 1.171.33.32 (release 27-01-2009 CrysAlis171 .NET)
(compiled Jan 27 2009,14:17:37)
;
_computing_data_collection
;
CrysAlisPro, Oxford Diffraction Ltd.,
Version 1.171.33.32 (release 27-01-2009 CrysAlis171 .NET)
(compiled Jan 27 2009,14:17:37)
;
_computing_data_reduction
;
CrysAlisPro, Oxford Diffraction Ltd.,
Version 1.171.33.32 (release 27-01-2009 CrysAlis171 .NET)
(compiled Jan 27 2009,14:17:37)
;
_computing_molecular_graphics
;
Ortep-3 for Windows (Farrugia, 1997) and DIAMOND (Brandenburg, 1999)
;
_computing_publication_material
;
WinGX publication routines (Farrugia, 1999) and PLATON (Spek, 2003)
;
_computing_structure_refinement 'SHELXL-97 (Sheldrick, 2008)'
_computing_structure_solution 'SHELXS-97 (Sheldrick, 2008)'
_diffrn_ambient_temperature 173(2)
_diffrn_detector_area_resol_mean 10.3822
_diffrn_measured_fraction_theta_full 0.988
_diffrn_measured_fraction_theta_max 0.988
_diffrn_measurement_device_type 'Goniometer Xcalibur, detector: Ruby (Gemini ult'
_diffrn_measurement_method '\w scans'
_diffrn_radiation_monochromator graphite
_diffrn_radiation_type MoK\a
_diffrn_radiation_wavelength 0.71073
_diffrn_reflns_av_R_equivalents 0.0355
_diffrn_reflns_av_unetI/netI 0.0514
_diffrn_reflns_limit_h_max 10
_diffrn_reflns_limit_h_min -8
_diffrn_reflns_limit_k_max 25
_diffrn_reflns_limit_k_min -25
_diffrn_reflns_limit_l_max 7
_diffrn_reflns_limit_l_min -10
_diffrn_reflns_number 8294
_diffrn_reflns_theta_full 25.5
_diffrn_reflns_theta_max 25.5
_diffrn_reflns_theta_min 3.07
_diffrn_standards_number 0
_exptl_absorpt_coefficient_mu 0.099
_exptl_absorpt_correction_T_max 0.98
_exptl_absorpt_correction_T_min 0.96
_exptl_absorpt_correction_type multi-scan
_exptl_absorpt_process_details
;
CrysAlis RED, Oxford Diffraction Ltd.,
Version 1.171.33.32 (release 27-01-2009 CrysAlis171 .NET)
(compiled Jan 27 2009,14:17:37)
Empirical absorption correction using spherical harmonics,
implemented in SCALE3 ABSPACK scaling algorithm.
;
_exptl_crystal_colour colourless
_exptl_crystal_density_diffrn 1.352
_exptl_crystal_density_method 'not measured'
_exptl_crystal_description block
_exptl_crystal_F_000 664
_exptl_crystal_size_max 0.4
_exptl_crystal_size_mid 0.16
_exptl_crystal_size_min 0.12
_refine_diff_density_max 0.149
_refine_diff_density_min -0.256
_refine_diff_density_rms 0.046
_refine_ls_extinction_method none
_refine_ls_goodness_of_fit_ref 0.95
_refine_ls_hydrogen_treatment mixed
_refine_ls_matrix_type full
_refine_ls_number_parameters 219
_refine_ls_number_reflns 2864
_refine_ls_number_restraints 0
_refine_ls_restrained_S_all 0.95
_refine_ls_R_factor_all 0.0632
_refine_ls_R_factor_gt 0.0406
_refine_ls_shift/su_max 0
_refine_ls_shift/su_mean 0
_refine_ls_structure_factor_coef Fsqd
_refine_ls_weighting_details 'calc w=1/[\s^2^(Fo^2^)+(0.0462P)^2^] where P=(Fo^2^+2Fc^2^)/3'
_refine_ls_weighting_scheme calc
_refine_ls_wR_factor_gt 0.0819
_refine_ls_wR_factor_ref 0.0867
_reflns_number_gt 2078
_reflns_number_total 2864
_reflns_threshold_expression >2sigma(I)
_cod_data_source_file c000473a.txt
_cod_data_source_block 9
_cod_depositor_comments
;
The following automatic conversions were performed:

'_symmetry_cell_setting' value 'Monoclinic' changed to 'monoclinic'
according to /home/saulius/struct/CIF-dictionaries/cif_core.dic
dictionary named 'cif_core.dic' version 2.4.2 from 2011-04-26.

Automatic conversion script
Id: cif_fix_values 1891 2012-01-12 08:04:46Z andrius 
;
_cod_original_sg_symbol_H-M P2(1)/c
_cod_database_code 7212467

loop_
_symmetry_equiv_pos_as_xyz
'x, y, z'
'-x, y+1/2, -z+1/2'
'-x, -y, -z'
'x, -y-1/2, z-1/2'

loop_
_atom_site_label
_atom_site_type_symbol
_atom_site_fract_x
_atom_site_fract_y
_atom_site_fract_z
_atom_site_U_iso_or_equiv
_atom_site_adp_type
_atom_site_occupancy
_atom_site_symmetry_multiplicity
_atom_site_calc_flag
_atom_site_refinement_flags
C1 C 0.18408(17) 0.32362(7) 0.63747(18) 0.0200(3) Uani 1 1 d .
C2 C 0.29141(17) 0.30036(7) 0.55367(19) 0.0227(4) Uani 1 1 d .
H2A H 0.314 0.2557 0.5531 0.027 Uiso 1 1 calc R
C3 C 0.36509(18) 0.34279(7) 0.47091(19) 0.0250(4) Uani 1 1 d .
H3 H 0.44 0.3263 0.4155 0.03 Uiso 1 1 calc R
C5 C 0.23369(19) 0.42797(7) 0.5477(2) 0.0285(4) Uani 1 1 d .
H5 H 0.2127 0.4728 0.5456 0.034 Uiso 1 1 calc R
C6 C 0.15696(19) 0.38929(7) 0.6360(2) 0.0270(4) Uani 1 1 d .
H6 H 0.0868 0.4073 0.6948 0.032 Uiso 1 1 calc R
C7 C 0.09905(17) 0.28164(7) 0.73169(19) 0.0207(4) Uani 1 1 d .
C15 C 0.0485(2) 0.09083(8) 0.6069(2) 0.0352(4) Uani 1 1 d .
H15A H 0.1498 0.1123 0.6095 0.053 Uiso 1 1 calc R
H15B H -0.0151 0.0926 0.5011 0.053 Uiso 1 1 calc R
H15C H 0.0673 0.0459 0.6386 0.053 Uiso 1 1 calc R
C16 C -0.03750(18) 0.12392(7) 0.71588(19) 0.0262(4) Uani 1 1 d .
C17 C -0.1418(2) 0.08333(9) 0.7929(2) 0.0404(5) Uani 1 1 d .
H17A H -0.1893 0.11 0.8631 0.061 Uiso 1 1 calc R
H17B H -0.0792 0.0491 0.8523 0.061 Uiso 1 1 calc R
H17C H -0.2253 0.0643 0.7136 0.061 Uiso 1 1 calc R
N1 N 0.06453(15) 0.22193(6) 0.67554(16) 0.0228(3) Uani 1 1 d .
H1 H 0.0720(19) 0.2134(8) 0.578(2) 0.034 Uiso 1 1 d .
N2 N 0.33632(14) 0.40578(6) 0.46486(16) 0.0250(3) Uani 1 1 d .
N3 N -0.03035(15) 0.18389(6) 0.75113(16) 0.0254(3) Uani 1 1 d .
O1 O 0.06597(13) 0.30165(5) 0.85294(13) 0.0284(3) Uani 1 1 d .
C8 C 0.37489(17) 0.60104(7) 0.17632(19) 0.0229(4) Uani 1 1 d .
C9 C 0.29680(17) 0.65974(7) 0.17793(19) 0.0241(4) Uani 1 1 d .
H9 H 0.2311 0.667 0.2508 0.029 Uiso 1 1 calc R
C10 C 0.31536(17) 0.70737(7) 0.07297(19) 0.0235(4) Uani 1 1 d .
C11 C 0.41024(18) 0.69585(8) -0.0343(2) 0.0275(4) Uani 1 1 d .
H11 H 0.4201 0.7278 -0.1091 0.033 Uiso 1 1 calc R
C12 C 0.48993(19) 0.63859(8) -0.0331(2) 0.0313(4) Uani 1 1 d .
H12 H 0.5564 0.6317 -0.1054 0.038 Uiso 1 1 calc R
C13 C 0.47405(18) 0.59084(8) 0.0728(2) 0.0283(4) Uani 1 1 d .
H13 H 0.5304 0.5516 0.0744 0.034 Uiso 1 1 calc R
C14 C 0.3403(2) 0.54912(7) 0.2815(2) 0.0274(4) Uani 1 1 d .
O2 O 0.43005(13) 0.49752(5) 0.28404(14) 0.0319(3) Uani 1 1 d .
H2 H 0.398(2) 0.4650(9) 0.352(2) 0.048 Uiso 1 1 d .
O3 O 0.23573(16) 0.55368(6) 0.35419(17) 0.0471(4) Uani 1 1 d .
O4 O 0.24476(14) 0.76613(5) 0.06627(15) 0.0322(3) Uani 1 1 d .
H4 H 0.176(2) 0.7700(9) 0.124(2) 0.048 Uiso 1 1 d .

loop_
_atom_site_aniso_label
_atom_site_aniso_U_11
_atom_site_aniso_U_22
_atom_site_aniso_U_33
_atom_site_aniso_U_23
_atom_site_aniso_U_13
_atom_site_aniso_U_12
C1 0.0232(8) 0.0209(8) 0.0147(9) 0.0005(7) 0.0011(7) -0.0012(6)
C2 0.0234(8) 0.0179(8) 0.0265(10) -0.0009(7) 0.0045(7) 0.0012(7)
C3 0.0240(8) 0.0241(9) 0.0285(10) -0.0003(7) 0.0093(7) 0.0008(7)
C5 0.0420(10) 0.0164(8) 0.0293(10) -0.0004(7) 0.0122(8) 0.0020(7)
C6 0.0357(9) 0.0219(9) 0.0265(10) -0.0019(7) 0.0134(8) 0.0025(7)
C7 0.0234(8) 0.0215(8) 0.0172(9) 0.0027(7) 0.0042(7) 0.0056(7)
C15 0.0442(10) 0.0233(9) 0.0369(12) 0.0043(8) 0.0052(9) 0.0010(8)
C16 0.0281(9) 0.0255(9) 0.0217(10) 0.0079(7) -0.0026(7) -0.0035(7)
C17 0.0411(10) 0.0358(10) 0.0430(13) 0.0118(9) 0.0057(9) -0.0112(9)
N1 0.0315(7) 0.0220(7) 0.0170(8) 0.0020(6) 0.0098(6) -0.0034(6)
N2 0.0297(7) 0.0212(7) 0.0253(9) 0.0006(6) 0.0087(6) -0.0014(6)
N3 0.0283(7) 0.0273(8) 0.0211(8) 0.0057(6) 0.0058(6) -0.0055(6)
O1 0.0407(7) 0.0263(6) 0.0206(7) 0.0001(5) 0.0121(5) 0.0030(5)
C8 0.0225(8) 0.0231(9) 0.0223(10) -0.0002(7) 0.0025(7) -0.0047(7)
C9 0.0242(8) 0.0267(9) 0.0223(10) -0.0016(7) 0.0069(7) -0.0041(7)
C10 0.0228(8) 0.0218(8) 0.0242(10) 0.0009(7) 0.0005(7) -0.0025(7)
C11 0.0267(8) 0.0298(9) 0.0267(11) 0.0056(7) 0.0070(7) -0.0056(7)
C12 0.0293(9) 0.0360(10) 0.0321(12) 0.0009(8) 0.0146(8) -0.0045(8)
C13 0.0283(9) 0.0255(9) 0.0327(11) -0.0002(7) 0.0099(8) 0.0001(7)
C14 0.0319(9) 0.0220(9) 0.0296(11) 0.0001(7) 0.0092(8) -0.0022(8)
O2 0.0373(7) 0.0215(6) 0.0408(8) 0.0057(5) 0.0172(6) 0.0010(5)
O3 0.0603(8) 0.0340(7) 0.0593(10) 0.0170(6) 0.0408(8) 0.0131(6)
O4 0.0368(7) 0.0273(6) 0.0361(8) 0.0074(5) 0.0157(6) 0.0031(5)

loop_
_atom_type_symbol
_atom_type_description
_atom_type_scat_dispersion_real
_atom_type_scat_dispersion_imag
_atom_type_scat_source
C C 0.0033 0.0016 'International Tables Vol C Tables 4.2.6.8 and 6.1.1.4'
H H 0 0 'International Tables Vol C Tables 4.2.6.8 and 6.1.1.4'
N N 0.0061 0.0033 'International Tables Vol C Tables 4.2.6.8 and 6.1.1.4'
O O 0.0106 0.006 'International Tables Vol C Tables 4.2.6.8 and 6.1.1.4'

loop_
_geom_angle_atom_site_label_1
_geom_angle_atom_site_label_2
_geom_angle_atom_site_label_3
_geom_angle
C2 C1 C6 118.08(14)
C2 C1 C7 123.23(13)
C6 C1 C7 118.68(14)
C3 C2 C1 119.19(14)
C3 C2 H2A 120.4
C1 C2 H2A 120.4
N2 C3 C2 123.24(14)
N2 C3 H3 118.4
C2 C3 H3 118.4
N2 C5 C6 123.52(14)
N2 C5 H5 118.2
C6 C5 H5 118.2
C5 C6 C1 118.77(15)
C5 C6 H6 120.6
C1 C6 H6 120.6
O1 C7 N1 123.77(14)
O1 C7 C1 120.53(13)
N1 C7 C1 115.70(13)
C16 C15 H15A 109.5
C16 C15 H15B 109.5
H15A C15 H15B 109.5
C16 C15 H15C 109.5
H15A C15 H15C 109.5
H15B C15 H15C 109.5
N3 C16 C17 116.39(16)
N3 C16 C15 126.62(14)
C17 C16 C15 116.99(15)
C16 C17 H17A 109.5
C16 C17 H17B 109.5
H17A C17 H17B 109.5
C16 C17 H17C 109.5
H17A C17 H17C 109.5
H17B C17 H17C 109.5
C7 N1 N3 117.09(13)
C7 N1 H1 118.9(11)
N3 N1 H1 120.4(11)
C3 N2 C5 117.15(13)
C16 N3 N1 116.05(13)
C13 C8 C9 120.32(15)
C13 C8 C14 121.58(14)
C9 C8 C14 117.99(14)
C10 C9 C8 119.84(15)
C10 C9 H9 120.1
C8 C9 H9 120.1
O4 C10 C9 124.04(15)
O4 C10 C11 116.51(14)
C9 C10 C11 119.45(15)
C12 C11 C10 120.52(15)
C12 C11 H11 119.7
C10 C11 H11 119.7
C11 C12 C13 120.57(15)
C11 C12 H12 119.7
C13 C12 H12 119.7
C8 C13 C12 119.24(15)
C8 C13 H13 120.4
C12 C13 H13 120.4
O3 C14 O2 123.55(15)
O3 C14 C8 122.32(15)
O2 C14 C8 114.10(14)
C14 O2 H2 109.6(10)
C10 O4 H4 114.5(13)

loop_
_geom_bond_atom_site_label_1
_geom_bond_atom_site_label_2
_geom_bond_distance
C1 C2 1.384(2)
C1 C6 1.387(2)
C1 C7 1.496(2)
C2 C3 1.379(2)
C2 H2A 0.95
C3 N2 1.3338(19)
C3 H3 0.95
C5 N2 1.3394(19)
C5 C6 1.378(2)
C5 H5 0.95
C6 H6 0.95
C7 O1 1.2303(18)
C7 N1 1.348(2)
C15 C16 1.495(2)
C15 H15A 0.98
C15 H15B 0.98
C15 H15C 0.98
C16 N3 1.2846(19)
C16 C17 1.494(2)
C17 H17A 0.98
C17 H17B 0.98
C17 H17C 0.98
N1 N3 1.4010(17)
N1 H1 0.889(18)
C8 C13 1.387(2)
C8 C9 1.398(2)
C8 C14 1.491(2)
C9 C10 1.385(2)
C9 H9 0.95
C10 O4 1.3633(19)
C10 C11 1.390(2)
C11 C12 1.376(2)
C11 H11 0.95
C12 C13 1.387(2)
C12 H12 0.95
C13 H13 0.95
C14 O3 1.2122(19)
C14 O2 1.3230(19)
O2 H2 0.98(2)
O4 H4 0.86(2)

loop_
_geom_hbond_atom_site_label_D
_geom_hbond_atom_site_label_H
_geom_hbond_atom_site_label_A
_geom_hbond_distance_DH
_geom_hbond_distance_HA
_geom_hbond_distance_DA
_geom_hbond_angle_DHA
_geom_hbond_site_symmetry_A
O2 H2 N2 0.98(2) 1.73(2) 2.711(2) 178(2) .
C5 H5 O3 0.95 2.42 3.1229(19) 131.0 .
N1 H1 O1 0.89(2) 1.99(2) 2.879(2) 174(2) 4_565
O4 H4 N3 0.86(2) 2.07(2) 2.881(2) 158(2) 3_566

loop_
_geom_torsion_atom_site_label_1
_geom_torsion_atom_site_label_2
_geom_torsion_atom_site_label_3
_geom_torsion_atom_site_label_4
_geom_torsion
C6 C1 C2 C3 -0.9(2)
C7 C1 C2 C3 -179.54(14)
C1 C2 C3 N2 -1.2(2)
N2 C5 C6 C1 -1.4(3)
C2 C1 C6 C5 2.1(2)
C7 C1 C6 C5 -179.20(15)
C2 C1 C7 O1 146.29(15)
C6 C1 C7 O1 -32.4(2)
C2 C1 C7 N1 -33.0(2)
C6 C1 C7 N1 148.34(15)
O1 C7 N1 N3 7.7(2)
C1 C7 N1 N3 -173.01(12)
C2 C3 N2 C5 1.9(2)
C6 C5 N2 C3 -0.6(2)
C17 C16 N3 N1 -178.45(13)
C15 C16 N3 N1 2.0(2)
C7 N1 N3 C16 -167.32(14)
C13 C8 C9 C10 1.7(2)
C14 C8 C9 C10 -174.61(15)
C8 C9 C10 O4 -179.65(14)
C8 C9 C10 C11 0.8(2)
O4 C10 C11 C12 178.04(15)
C9 C10 C11 C12 -2.4(2)
C10 C11 C12 C13 1.5(3)
C9 C8 C13 C12 -2.5(2)
C14 C8 C13 C12 173.61(15)
C11 C12 C13 C8 0.9(3)
C13 C8 C14 O3 -167.97(17)
C9 C8 C14 O3 8.2(3)
C13 C8 C14 O2 10.0(2)
C9 C8 C14 O2 -173.75(14)
